data_4070652
loop_
_publ_author_name
'Vicente, Jos\'e'
'Gil-Rubio, Juan'
'Barquero, Natalia'
'Jones, Peter G.'
'Bautista, Delia'

_publ_section_title
;
 Synthesis of Luminescent Alkynyl Gold Metalaligands Containing
 2,2&#x2032;-Bipyridine-5-yl and
 2,2&#x2032;:6&#x2032;,2&#x2032;&#x2032;-Terpyridine-4-yl Donor Groups
;
_journal_issue 4
_journal_name_full Organometallics
_journal_page_first 646
_journal_paper_doi 10.1021/om7009123
_journal_volume 27
_journal_year 2008
_chemical_formula_sum 'C98 H72 Au4 N8 P4'
_chemical_formula_weight 2273.38
_chemical_name_systematic
;
 ?
;
_space_group_IT_number 2
_symmetry_cell_setting triclinic
_symmetry_space_group_name_Hall '-P 1'
_symmetry_space_group_name_H-M 'P -1'
_atom_sites_solution_hydrogens geom
_atom_sites_solution_primary direct
_atom_sites_solution_secondary difmap
_audit_creation_method SHELXL-97
_cell_angle_alpha 104.761(4)
_cell_angle_beta 93.429(4)
_cell_angle_gamma 90.574(4)
_cell_formula_units_Z 2
_cell_length_a 13.0631(6)
_cell_length_b 15.8893(8)
_cell_length_c 20.2091(8)
_cell_measurement_reflns_used 9660
_cell_measurement_temperature 133(2)
_cell_measurement_theta_max 30.21
_cell_measurement_theta_min 2.38
_cell_volume 4047.6(3)
_computing_cell_refinement 'Bruker SAINT'
_computing_data_collection 'Bruker SMART'
_computing_data_reduction 'Bruker SAINT'
_computing_molecular_graphics 'Siemens XP'
_computing_publication_material SHELXL-97
_computing_structure_refinement 'SHELXL-97 (Sheldrick, 1997)'
_computing_structure_solution 'SHELXS-97 (Sheldrick, 1990)'
_diffrn_ambient_temperature 133(2)
_diffrn_detector_area_resol_mean 8.192
_diffrn_measured_fraction_theta_full 0.993
_diffrn_measured_fraction_theta_max 0.992
_diffrn_measurement_device_type 'Bruker SMART 1000 CCD area detector'
_diffrn_measurement_method 'phi and omega scans'
_diffrn_radiation_monochromator graphite
_diffrn_radiation_source 'fine-focus sealed tube'
_diffrn_radiation_type MoK\a
_diffrn_radiation_wavelength 0.71073
_diffrn_reflns_av_R_equivalents 0.0398
_diffrn_reflns_av_sigmaI/netI 0.0472
_diffrn_reflns_limit_h_max 18
_diffrn_reflns_limit_h_min -18
_diffrn_reflns_limit_k_max 22
_diffrn_reflns_limit_k_min -22
_diffrn_reflns_limit_l_max 28
_diffrn_reflns_limit_l_min -28
_diffrn_reflns_number 92816
_diffrn_reflns_theta_full 30.00
_diffrn_reflns_theta_max 30.51
_diffrn_reflns_theta_min 1.33
_exptl_absorpt_coefficient_mu 7.361
_exptl_absorpt_correction_T_max 0.5264
_exptl_absorpt_correction_T_min 0.2986
_exptl_absorpt_correction_type multi-scan
_exptl_absorpt_process_details SADABS
_exptl_crystal_colour 'pale yellow'
_exptl_crystal_density_diffrn 1.865
_exptl_crystal_density_meas ?
_exptl_crystal_density_method 'not measured'
_exptl_crystal_description prism
_exptl_crystal_F_000 2184
_exptl_crystal_size_max 0.35
_exptl_crystal_size_mid 0.10
_exptl_crystal_size_min 0.10
_refine_diff_density_max 2.624
_refine_diff_density_min -1.466
_refine_diff_density_rms 0.191
_refine_ls_extinction_method none
_refine_ls_goodness_of_fit_ref 1.037
_refine_ls_hydrogen_treatment riding
_refine_ls_matrix_type full
_refine_ls_number_parameters 500
_refine_ls_number_reflns 24553
_refine_ls_number_restraints 196
_refine_ls_restrained_S_all 1.033
_refine_ls_R_factor_all 0.0721
_refine_ls_R_factor_gt 0.0398
_refine_ls_shift/su_max 0.001
_refine_ls_shift/su_mean 0.000
_refine_ls_structure_factor_coef Fsqd
_refine_ls_weighting_details 'calc w=1/[\s^2^(Fo^2^)+(0.0407P)^2^+14.5181P] where P=(Fo^2^+2Fc^2^)/3'
_refine_ls_weighting_scheme calc
_refine_ls_wR_factor_gt 0.0857
_refine_ls_wR_factor_ref 0.1004
_reflns_number_gt 17533
_reflns_number_total 24553
_reflns_threshold_expression >2sigma(I)
_cod_data_source_file om7009123-file006.cif
_cod_data_source_block repete
_cod_depositor_comments
;
The following automatic conversions were performed:

'_symmetry_cell_setting' value 'Triclinic' changed to 'triclinic'
according to /home/saulius/struct/CIF-dictionaries/cif_core.dic
dictionary named 'cif_core.dic' version 2.4.1 from 2010-06-29.

Automatic conversion script
Id: cif_fix_values 1715 2011-07-08 13:25:40Z adriana 

The following automatic conversions were performed:

'_exptl_crystal_density_meas' value 'not measured' was changed to '?'
- the value is perceived as not measured.

Automatic conversion script
Id: cif_fix_values 3008 2015-01-20 13:52:24Z robertas 
;
_cod_database_code 4070652

loop_
_symmetry_equiv_pos_as_xyz
'x, y, z'
'-x, -y, -z'

loop_
_atom_site_label
_atom_site_type_symbol
_atom_site_fract_x
_atom_site_fract_y
_atom_site_fract_z
_atom_site_U_iso_or_equiv
_atom_site_adp_type
_atom_site_occupancy
_atom_site_symmetry_multiplicity
_atom_site_calc_flag
_atom_site_refinement_flags
Au1 Au -0.113959(15) 0.082734(12) 0.261974(10) 0.02467(5) Uani 1 1 d .
Au2 Au 0.113688(15) 0.068956(12) 0.341376(10) 0.02536(5) Uani 1 1 d .
Au3 Au 0.101681(15) 0.121172(12) 0.207482(10) 0.02577(5) Uani 1 1 d .
P1 P -0.11706(10) -0.06339(8) 0.20856(7) 0.0227(2) Uani 1 1 d .
P2 P 0.06393(10) -0.07484(8) 0.31007(7) 0.0236(2) Uani 1 1 d .
P3 P -0.13048(10) 0.22547(8) 0.32197(7) 0.0237(2) Uani 1 1 d .
P4 P 0.03721(10) 0.25810(8) 0.23514(7) 0.0246(3) Uani 1 1 d .
C1 C 0.0007(4) -0.1182(3) 0.2247(3) 0.0254(10) Uiso 1 1 d .
H1A H 0.0494 -0.1135 0.1900 0.030 Uiso 1 1 calc R
H1B H -0.0157 -0.1807 0.2186 0.030 Uiso 1 1 calc R
C2 C -0.0186(4) 0.2929(3) 0.3181(3) 0.0251(10) Uiso 1 1 d .
H2A H 0.0334 0.2892 0.3549 0.030 Uiso 1 1 calc R
H2B H -0.0388 0.3544 0.3259 0.030 Uiso 1 1 calc R
C3 C 0.1766(4) 0.1887(3) 0.3764(3) 0.0301(11) Uiso 1 1 d U
C4 C 0.2227(4) 0.2583(3) 0.3936(3) 0.0308(11) Uiso 1 1 d U
C5 C 0.1698(4) 0.0072(3) 0.1726(3) 0.0280(10) Uiso 1 1 d U
C6 C 0.2156(4) -0.0590(3) 0.1552(3) 0.0284(11) Uiso 1 1 d U
C11 C -0.2195(4) -0.1247(3) 0.2335(2) 0.0253(10) Uiso 1 1 d DU
C12 C -0.2523(4) -0.2047(4) 0.1909(3) 0.0368(13) Uiso 1 1 d DU
H12 H -0.2235 -0.2265 0.1480 0.044 Uiso 1 1 calc R
C13 C -0.3275(5) -0.2524(4) 0.2117(3) 0.0466(15) Uiso 1 1 d DU
H13 H -0.3512 -0.3070 0.1828 0.056 Uiso 1 1 calc R
C14 C -0.3680(5) -0.2208(4) 0.2745(3) 0.0494(16) Uiso 1 1 d DU
H14 H -0.4183 -0.2548 0.2887 0.059 Uiso 1 1 calc R
C15 C -0.3374(5) -0.1413(4) 0.3169(3) 0.0435(14) Uiso 1 1 d DU
H15 H -0.3668 -0.1199 0.3596 0.052 Uiso 1 1 calc R
C16 C -0.2622(4) -0.0928(4) 0.2957(3) 0.0329(12) Uiso 1 1 d DU
H16 H -0.2402 -0.0375 0.3242 0.040 Uiso 1 1 calc R
C21 C -0.1338(4) -0.0816(3) 0.1164(3) 0.0291(11) Uiso 1 1 d DU
C22 C -0.0769(5) -0.1419(4) 0.0714(3) 0.0479(16) Uiso 1 1 d DU
H22 H -0.0297 -0.1772 0.0889 0.057 Uiso 1 1 calc R
C23 C -0.0889(6) -0.1506(5) 0.0009(4) 0.0578(19) Uiso 1 1 d DU
H23 H -0.0507 -0.1918 -0.0300 0.069 Uiso 1 1 calc R
C24 C -0.1577(6) -0.0978(5) -0.0232(5) 0.062(2) Uiso 1 1 d DU
H24 H -0.1635 -0.1008 -0.0709 0.074 Uiso 1 1 calc R
C25 C -0.2178(6) -0.0413(5) 0.0202(4) 0.0577(19) Uiso 1 1 d DU
H25 H -0.2672 -0.0079 0.0024 0.069 Uiso 1 1 calc R
C26 C -0.2057(5) -0.0332(4) 0.0910(3) 0.0436(14) Uiso 1 1 d DU
H26 H -0.2470 0.0057 0.1213 0.052 Uiso 1 1 calc R
C31 C -0.0238(4) -0.1033(3) 0.3681(3) 0.0269(10) Uiso 1 1 d DU
C32 C -0.0630(4) -0.0384(4) 0.4186(3) 0.0322(11) Uiso 1 1 d DU
H32 H -0.0427 0.0206 0.4235 0.039 Uiso 1 1 calc R
C33 C -0.1316(5) -0.0587(4) 0.4621(3) 0.0411(14) Uiso 1 1 d DU
H33 H -0.1591 -0.0135 0.4963 0.049 Uiso 1 1 calc R
C34 C -0.1603(5) -0.1441(4) 0.4562(3) 0.0405(13) Uiso 1 1 d DU
H34 H -0.2063 -0.1579 0.4868 0.049 Uiso 1 1 calc R
C35 C -0.1223(5) -0.2097(4) 0.4057(3) 0.0427(14) Uiso 1 1 d DU
H35 H -0.1420 -0.2686 0.4016 0.051 Uiso 1 1 calc R
C36 C -0.0552(4) -0.1893(4) 0.3610(3) 0.0385(13) Uiso 1 1 d DU
H36 H -0.0305 -0.2344 0.3255 0.046 Uiso 1 1 calc R
C41 C 0.1749(4) -0.1445(3) 0.3073(2) 0.0242(10) Uiso 1 1 d DU
C42 C 0.2656(4) -0.1101(3) 0.3449(3) 0.0294(11) Uiso 1 1 d DU
H42 H 0.2709 -0.0502 0.3687 0.035 Uiso 1 1 calc R
C43 C 0.3482(4) -0.1639(3) 0.3473(3) 0.0326(11) Uiso 1 1 d DU
H43 H 0.4098 -0.1405 0.3730 0.039 Uiso 1 1 calc R
C44 C 0.3417(4) -0.2505(3) 0.3129(3) 0.0341(12) Uiso 1 1 d DU
H44 H 0.3976 -0.2872 0.3164 0.041 Uiso 1 1 calc R
C45 C 0.2538(4) -0.2840(3) 0.2733(3) 0.0304(11) Uiso 1 1 d DU
H45 H 0.2504 -0.3434 0.2481 0.036 Uiso 1 1 calc R
C46 C 0.1704(4) -0.2316(3) 0.2700(3) 0.0270(10) Uiso 1 1 d DU
H46 H 0.1102 -0.2549 0.2423 0.032 Uiso 1 1 calc R
C51 C -0.1435(4) 0.2266(3) 0.4102(3) 0.0268(10) Uiso 1 1 d DU
C52 C -0.0875(4) 0.2830(4) 0.4643(3) 0.0353(12) Uiso 1 1 d DU
H52 H -0.0370 0.3215 0.4556 0.042 Uiso 1 1 calc R
C53 C -0.1057(5) 0.2827(4) 0.5312(3) 0.0452(15) Uiso 1 1 d DU
H53 H -0.0678 0.3214 0.5685 0.054 Uiso 1 1 calc R
C54 C -0.1786(4) 0.2265(4) 0.5438(3) 0.0415(14) Uiso 1 1 d DU
H54 H -0.1909 0.2270 0.5897 0.050 Uiso 1 1 calc R
C55 C -0.2343(5) 0.1694(4) 0.4903(3) 0.0435(14) Uiso 1 1 d DU
H55 H -0.2842 0.1306 0.4994 0.052 Uiso 1 1 calc R
C56 C -0.2166(4) 0.1694(4) 0.4235(3) 0.0376(13) Uiso 1 1 d DU
H56 H -0.2544 0.1303 0.3865 0.045 Uiso 1 1 calc R
C61 C -0.2393(4) 0.2844(3) 0.2998(2) 0.0247(10) Uiso 1 1 d DU
C62 C -0.2548(4) 0.3670(4) 0.3418(3) 0.0381(13) Uiso 1 1 d DU
H62 H -0.2095 0.3901 0.3810 0.046 Uiso 1 1 calc R
C63 C -0.3365(5) 0.4151(4) 0.3264(4) 0.0486(16) Uiso 1 1 d DU
H63 H -0.3472 0.4715 0.3548 0.058 Uiso 1 1 calc R
C64 C -0.4026(5) 0.3808(4) 0.2693(3) 0.0464(15) Uiso 1 1 d DU
H64 H -0.4588 0.4137 0.2589 0.056 Uiso 1 1 calc R
C65 C -0.3873(5) 0.2996(4) 0.2280(3) 0.0430(14) Uiso 1 1 d DU
H65 H -0.4326 0.2769 0.1888 0.052 Uiso 1 1 calc R
C66 C -0.3062(4) 0.2503(4) 0.2427(3) 0.0352(12) Uiso 1 1 d DU
H66 H -0.2965 0.1938 0.2142 0.042 Uiso 1 1 calc R
C71 C -0.0650(4) 0.2693(3) 0.1734(3) 0.0276(10) Uiso 1 1 d DU
C72 C -0.1093(4) 0.3496(4) 0.1759(3) 0.0347(12) Uiso 1 1 d DU
H72 H -0.0824 0.4006 0.2081 0.042 Uiso 1 1 calc R
C73 C -0.1931(4) 0.3550(4) 0.1312(3) 0.0381(13) Uiso 1 1 d DU
H73 H -0.2236 0.4096 0.1333 0.046 Uiso 1 1 calc R
C74 C -0.2319(5) 0.2811(4) 0.0839(3) 0.0424(14) Uiso 1 1 d DU
H74 H -0.2895 0.2849 0.0539 0.051 Uiso 1 1 calc R
C75 C -0.1873(5) 0.2015(4) 0.0799(3) 0.0402(13) Uiso 1 1 d DU
H75 H -0.2132 0.1509 0.0468 0.048 Uiso 1 1 calc R
C76 C -0.1042(4) 0.1962(4) 0.1250(3) 0.0333(12) Uiso 1 1 d DU
H76 H -0.0739 0.1415 0.1225 0.040 Uiso 1 1 calc R
C81 C 0.1360(4) 0.3394(3) 0.2360(3) 0.0279(10) Uiso 1 1 d DU
C82 C 0.1456(4) 0.4184(4) 0.2856(3) 0.0365(12) Uiso 1 1 d DU
H82 H 0.0978 0.4326 0.3201 0.044 Uiso 1 1 calc R
C83 C 0.2259(5) 0.4769(4) 0.2844(3) 0.0456(15) Uiso 1 1 d DU
H83 H 0.2335 0.5304 0.3186 0.055 Uiso 1 1 calc R
C84 C 0.2945(5) 0.4565(4) 0.2330(3) 0.0437(14) Uiso 1 1 d DU
H84 H 0.3478 0.4969 0.2314 0.052 Uiso 1 1 calc R
C85 C 0.2854(5) 0.3783(4) 0.1846(3) 0.0431(14) Uiso 1 1 d DU
H85 H 0.3333 0.3644 0.1501 0.052 Uiso 1 1 calc R
C86 C 0.2066(4) 0.3191(4) 0.1856(3) 0.0359(12) Uiso 1 1 d DU
H86 H 0.2010 0.2649 0.1520 0.043 Uiso 1 1 calc R
C91 C 0.2781(4) 0.3400(3) 0.4105(3) 0.0286(11) Uiso 1 1 d DU
C92 C 0.3626(5) 0.3532(5) 0.3772(4) 0.0521(17) Uiso 1 1 d DU
H92 H 0.3873 0.3060 0.3435 0.062 Uiso 1 1 calc R
C93 C 0.4127(5) 0.4323(4) 0.3909(4) 0.0481(16) Uiso 1 1 d DU
H93 H 0.4708 0.4397 0.3667 0.058 Uiso 1 1 calc R
C94 C 0.3789(4) 0.4990(4) 0.4387(3) 0.0325(11) Uiso 1 1 d DU
N95 N 0.2977(4) 0.4901(4) 0.4744(3) 0.0498(14) Uiso 1 1 d DU
C96 C 0.2497(5) 0.4107(4) 0.4603(3) 0.0440(14) Uiso 1 1 d DU
H96 H 0.1934 0.4036 0.4862 0.053 Uiso 1 1 calc R
C101 C 0.4330(4) 0.5859(4) 0.4529(3) 0.0364(12) Uiso 1 1 d DU
N102 N 0.5086(5) 0.5945(4) 0.4128(3) 0.0615(16) Uiso 1 1 d DU
C103 C 0.5588(6) 0.6744(5) 0.4273(4) 0.065(2) Uiso 1 1 d DU
H103 H 0.6120 0.6820 0.3991 0.078 Uiso 1 1 calc R
C104 C 0.5371(6) 0.7410(5) 0.4782(4) 0.0560(18) Uiso 1 1 d DU
H104 H 0.5753 0.7943 0.4873 0.067 Uiso 1 1 calc R
C105 C 0.4603(7) 0.7317(6) 0.5167(5) 0.073(2) Uiso 1 1 d DU
H105 H 0.4422 0.7796 0.5526 0.088 Uiso 1 1 calc R
C106 C 0.4061(6) 0.6522(5) 0.5050(4) 0.0581(19) Uiso 1 1 d DU
H106 H 0.3521 0.6450 0.5327 0.070 Uiso 1 1 calc R
C111 C 0.2677(4) -0.1405(3) 0.1404(3) 0.0271(10) Uiso 1 1 d DU
C112 C 0.2243(4) -0.2149(3) 0.0950(3) 0.0320(11) Uiso 1 1 d DU
H112 H 0.1603 -0.2095 0.0717 0.038 Uiso 1 1 calc R
N113 N 0.2658(3) -0.2934(3) 0.0817(2) 0.0329(10) Uiso 1 1 d DU
C114 C 0.3556(4) -0.3014(3) 0.1149(3) 0.0275(10) Uiso 1 1 d DU
C115 C 0.4062(4) -0.2308(4) 0.1601(3) 0.0327(12) Uiso 1 1 d DU
H115 H 0.4707 -0.2380 0.1821 0.039 Uiso 1 1 calc R
C116 C 0.3623(4) -0.1496(4) 0.1730(3) 0.0317(11) Uiso 1 1 d DU
H116 H 0.3964 -0.1007 0.2037 0.038 Uiso 1 1 calc R
C121 C 0.3977(4) -0.3905(4) 0.1014(3) 0.0321(11) Uiso 1 1 d DU
C122 C 0.3580(5) -0.4579(4) 0.0476(3) 0.0395(13) Uiso 1 1 d DU
H122 H 0.3022 -0.4486 0.0181 0.047 Uiso 1 1 calc R
C123 C 0.4011(5) -0.5385(5) 0.0378(4) 0.0489(16) Uiso 1 1 d DU
H123 H 0.3755 -0.5857 0.0013 0.059 Uiso 1 1 calc R
C124 C 0.4807(5) -0.5500(5) 0.0810(4) 0.0506(16) Uiso 1 1 d DU
H124 H 0.5111 -0.6053 0.0751 0.061 Uiso 1 1 calc R
C125 C 0.5163(6) -0.4813(5) 0.1326(4) 0.0528(17) Uiso 1 1 d DU
H125 H 0.5722 -0.4901 0.1623 0.063 Uiso 1 1 calc R
N126 N 0.4761(4) -0.4008(3) 0.1440(3) 0.0420(12) Uiso 1 1 d DU
Au4 Au 0.5000 0.0000 0.5000 0.03654(8) Uani 1 2 d S
C7 C 0.5012(5) 0.0313(4) 0.4109(3) 0.0384(13) Uiso 1 1 d U
C8 C 0.4978(4) 0.0488(4) 0.3559(3) 0.0348(12) Uiso 1 1 d U
C131 C 0.4867(4) 0.0712(3) 0.2914(3) 0.0328(12) Uiso 1 1 d DU
C132 C 0.5574(5) 0.0465(4) 0.2408(3) 0.0431(14) Uiso 1 1 d DU
H132 H 0.6146 0.0142 0.2507 0.052 Uiso 1 1 calc R
N133 N 0.5503(4) 0.0648(3) 0.1798(3) 0.0453(13) Uiso 1 1 d DU
C134 C 0.4710(4) 0.1120(4) 0.1666(3) 0.0351(12) Uiso 1 1 d DU
C135 C 0.3958(5) 0.1387(4) 0.2123(3) 0.0411(14) Uiso 1 1 d DU
H135 H 0.3394 0.1709 0.2012 0.049 Uiso 1 1 calc R
C136 C 0.4049(5) 0.1173(4) 0.2745(3) 0.0388(13) Uiso 1 1 d DU
H136 H 0.3537 0.1348 0.3063 0.047 Uiso 1 1 calc R
C141 C 0.4672(5) 0.1356(4) 0.0997(3) 0.0429(14) Uiso 1 1 d DU
C142 C 0.5368(7) 0.1030(6) 0.0520(5) 0.077(2) Uiso 1 1 d DU
H142 H 0.5883 0.0647 0.0609 0.092 Uiso 1 1 calc R
C143 C 0.5304(8) 0.1274(7) -0.0106(6) 0.091(3) Uiso 1 1 d DU
H143 H 0.5774 0.1059 -0.0447 0.109 Uiso 1 1 calc R
C144 C 0.4561(6) 0.1818(5) -0.0212(5) 0.066(2) Uiso 1 1 d DU
H144 H 0.4509 0.1999 -0.0626 0.079 Uiso 1 1 calc R
C145 C 0.3890(6) 0.2105(5) 0.0277(4) 0.065(2) Uiso 1 1 d DU
H145 H 0.3367 0.2484 0.0195 0.078 Uiso 1 1 calc R
N146 N 0.3932(5) 0.1875(4) 0.0879(3) 0.0585(16) Uiso 1 1 d DU
Au5 Au 0.0000 0.5000 0.5000 0.04173(8) Uani 1 2 d S
C9 C -0.0486(5) 0.5282(4) 0.4128(3) 0.0428(14) Uiso 1 1 d U
C10 C -0.0735(5) 0.5461(4) 0.3601(3) 0.0396(13) Uiso 1 1 d U
C151 C -0.0840(4) 0.5680(4) 0.2949(3) 0.0357(12) Uiso 1 1 d DU
C152 C -0.1743(5) 0.5637(4) 0.2541(3) 0.0418(14) Uiso 1 1 d DU
H152 H -0.2377 0.5507 0.2705 0.050 Uiso 1 1 calc R
C153 C -0.1719(5) 0.5784(4) 0.1896(3) 0.0411(14) Uiso 1 1 d DU
H153 H -0.2337 0.5760 0.1618 0.049 Uiso 1 1 calc R
C154 C -0.0788(4) 0.5968(4) 0.1654(3) 0.0356(12) Uiso 1 1 d DU
N155 N 0.0085(4) 0.6055(3) 0.2052(3) 0.0401(11) Uiso 1 1 d DU
C156 C 0.0044(5) 0.5919(4) 0.2674(3) 0.0394(13) Uiso 1 1 d DU
H156 H 0.0665 0.5991 0.2954 0.047 Uiso 1 1 calc R
C161 C -0.0690(4) 0.6072(4) 0.0956(3) 0.0366(12) Uiso 1 1 d DU
N162 N -0.1563(4) 0.6042(3) 0.0558(3) 0.0491(13) Uiso 1 1 d DU
C163 C -0.1450(6) 0.6090(4) -0.0092(4) 0.0542(17) Uiso 1 1 d DU
H163 H -0.2055 0.6075 -0.0380 0.065 Uiso 1 1 calc R
C164 C -0.0526(5) 0.6159(5) -0.0367(4) 0.0520(17) Uiso 1 1 d DU
H164 H -0.0500 0.6178 -0.0832 0.062 Uiso 1 1 calc R
C165 C 0.0357(5) 0.6201(4) 0.0045(4) 0.0482(16) Uiso 1 1 d DU
H165 H 0.1011 0.6258 -0.0124 0.058 Uiso 1 1 calc R
C166 C 0.0268(5) 0.6158(4) 0.0718(3) 0.0424(14) Uiso 1 1 d DU
H166 H 0.0866 0.6187 0.1016 0.051 Uiso 1 1 calc R

loop_
_atom_site_aniso_label
_atom_site_aniso_U_11
_atom_site_aniso_U_22
_atom_site_aniso_U_33
_atom_site_aniso_U_23
_atom_site_aniso_U_13
_atom_site_aniso_U_12
Au1 0.03229(10) 0.02140(9) 0.02054(10) 0.00537(7) 0.00334(7) 0.00092(7)
Au2 0.03105(10) 0.02247(9) 0.02342(10) 0.00832(7) -0.00165(7) -0.00240(7)
Au3 0.03167(10) 0.02406(9) 0.02411(10) 0.00938(7) 0.00733(7) 0.00501(7)
P1 0.0253(6) 0.0234(6) 0.0195(6) 0.0056(5) 0.0004(5) -0.0007(5)
P2 0.0264(6) 0.0230(6) 0.0221(6) 0.0079(5) -0.0009(5) -0.0020(5)
P3 0.0294(6) 0.0211(6) 0.0212(6) 0.0055(5) 0.0043(5) 0.0011(5)
P4 0.0280(6) 0.0237(6) 0.0240(7) 0.0086(5) 0.0050(5) 0.0028(5)
Au4 0.0551(2) 0.02725(14) 0.02611(16) 0.00552(11) 0.00067(13) -0.00807(13)
Au5 0.0566(2) 0.02550(15) 0.0434(2) 0.00732(13) 0.01174(15) 0.00506(14)

loop_
_atom_type_symbol
_atom_type_description
_atom_type_scat_dispersion_real
_atom_type_scat_dispersion_imag
_atom_type_scat_source
C C 0.0033 0.0016 'International Tables Vol C Tables 4.2.6.8 and 6.1.1.4'
H H 0.0000 0.0000 'International Tables Vol C Tables 4.2.6.8 and 6.1.1.4'
N N 0.0061 0.0033 'International Tables Vol C Tables 4.2.6.8 and 6.1.1.4'
P P 0.1023 0.0942 'International Tables Vol C Tables 4.2.6.8 and 6.1.1.4'
Au Au -2.0133 8.8022 'International Tables Vol C Tables 4.2.6.8 and 6.1.1.4'

loop_
_geom_angle_atom_site_label_1
_geom_angle_atom_site_label_2
_geom_angle_atom_site_label_3
_geom_angle
_geom_angle_site_symmetry_1
_geom_angle_site_symmetry_3
P1 Au1 P3 172.37(5) . .
P1 Au1 Au3 94.55(3) . .
P3 Au1 Au3 93.05(3) . .
P1 Au1 Au2 91.43(3) . .
P3 Au1 Au2 92.36(3) . .
Au3 Au1 Au2 55.140(6) . .
C3 Au2 P2 170.93(16) . .
C3 Au2 Au3 82.08(16) . .
P2 Au2 Au3 103.67(3) . .
C3 Au2 Au1 108.93(15) . .
P2 Au2 Au1 80.11(3) . .
Au3 Au2 Au1 60.144(7) . .
C5 Au3 P4 171.28(15) . .
C5 Au3 Au2 83.32(15) . .
P4 Au3 Au2 104.12(3) . .
C5 Au3 Au1 108.21(15) . .
P4 Au3 Au1 79.42(3) . .
Au2 Au3 Au1 64.717(7) . .
C21 P1 C11 106.6(2) . .
C21 P1 C1 105.8(2) . .
C11 P1 C1 105.2(2) . .
C21 P1 Au1 110.96(17) . .
C11 P1 Au1 113.84(16) . .
C1 P1 Au1 113.81(16) . .
C31 P2 C41 107.8(2) . .
C31 P2 C1 104.4(2) . .
C41 P2 C1 101.8(2) . .
C31 P2 Au2 112.88(16) . .
C41 P2 Au2 110.91(15) . .
C1 P2 Au2 118.01(17) . .
C51 P3 C61 104.5(2) . .
C51 P3 C2 108.0(2) . .
C61 P3 C2 105.2(2) . .
C51 P3 Au1 107.50(16) . .
C61 P3 Au1 118.57(16) . .
C2 P3 Au1 112.37(17) . .
C81 P4 C71 107.6(2) . .
C81 P4 C2 105.4(2) . .
C71 P4 C2 104.6(2) . .
C81 P4 Au3 110.92(16) . .
C71 P4 Au3 111.07(16) . .
C2 P4 Au3 116.71(17) . .
P1 C1 P2 114.4(3) . .
P3 C2 P4 111.2(3) . .
C4 C3 Au2 173.5(5) . .
C3 C4 C91 177.2(6) . .
C6 C5 Au3 175.6(5) . .
C5 C6 C111 174.4(6) . .
C16 C11 C12 120.3(5) . .
C16 C11 P1 119.9(4) . .
C12 C11 P1 119.8(4) . .
C13 C12 C11 119.3(6) . .
C14 C13 C12 119.9(6) . .
C15 C14 C13 121.7(7) . .
C14 C15 C16 118.4(6) . .
C11 C16 C15 120.4(5) . .
C26 C21 C22 119.8(6) . .
C26 C21 P1 117.6(4) . .
C22 C21 P1 122.6(4) . .
C21 C22 C23 120.5(6) . .
C24 C23 C22 118.6(7) . .
C25 C24 C23 121.5(8) . .
C24 C25 C26 119.5(7) . .
C21 C26 C25 120.0(6) . .
C32 C31 C36 119.1(5) . .
C32 C31 P2 119.7(4) . .
C36 C31 P2 121.2(4) . .
C31 C32 C33 120.4(5) . .
C34 C33 C32 120.3(6) . .
C35 C34 C33 120.0(6) . .
C34 C35 C36 119.8(6) . .
C35 C36 C31 120.3(6) . .
C46 C41 C42 119.3(5) . .
C46 C41 P2 121.7(4) . .
C42 C41 P2 118.9(4) . .
C43 C42 C41 119.6(5) . .
C44 C43 C42 120.8(5) . .
C43 C44 C45 119.8(5) . .
C44 C45 C46 120.4(5) . .
C45 C46 C41 119.9(5) . .
C52 C51 C56 119.7(5) . .
C52 C51 P3 123.1(4) . .
C56 C51 P3 117.1(4) . .
C51 C52 C53 119.6(5) . .
C54 C53 C52 120.1(6) . .
C53 C54 C55 120.9(6) . .
C54 C55 C56 119.3(6) . .
C55 C56 C51 120.4(6) . .
C66 C61 C62 120.0(5) . .
C66 C61 P3 122.3(4) . .
C62 C61 P3 117.7(4) . .
C63 C62 C61 119.8(6) . .
C62 C63 C64 119.8(6) . .
C65 C64 C63 120.4(7) . .
C64 C65 C66 120.7(6) . .
C65 C66 C61 119.3(5) . .
C76 C71 C72 118.9(5) . .
C76 C71 P4 119.7(4) . .
C72 C71 P4 121.3(4) . .
C73 C72 C71 120.0(5) . .
C74 C73 C72 120.1(6) . .
C73 C74 C75 120.3(6) . .
C74 C75 C76 119.4(6) . .
C71 C76 C75 121.2(5) . .
C82 C81 C86 119.7(5) . .
C82 C81 P4 122.9(4) . .
C86 C81 P4 117.4(4) . .
C81 C82 C83 119.8(6) . .
C84 C83 C82 119.9(6) . .
C85 C84 C83 120.2(6) . .
C84 C85 C86 120.6(6) . .
C85 C86 C81 119.9(5) . .
C92 C91 C96 115.4(6) . .
C92 C91 C4 122.0(5) . .
C96 C91 C4 122.6(5) . .
C93 C92 C91 122.1(7) . .
C94 C93 C92 119.3(7) . .
C93 C94 N95 121.7(6) . .
C93 C94 C101 119.2(6) . .
N95 C94 C101 119.1(5) . .
C94 N95 C96 118.0(6) . .
N95 C96 C91 123.5(6) . .
N102 C101 C106 122.2(6) . .
N102 C101 C94 117.6(6) . .
C106 C101 C94 120.2(6) . .
C101 N102 C103 116.9(7) . .
C104 C103 N102 123.6(8) . .
C103 C104 C105 118.6(8) . .
C104 C105 C106 120.8(9) . .
C101 C106 C105 117.9(8) . .
C112 C111 C116 116.6(5) . .
C112 C111 C6 121.7(5) . .
C116 C111 C6 121.6(5) . .
N113 C112 C111 124.9(5) . .
C112 N113 C114 117.6(5) . .
N113 C114 C115 121.9(5) . .
N113 C114 C121 116.4(5) . .
C115 C114 C121 121.6(5) . .
C114 C115 C116 119.6(5) . .
C115 C116 C111 119.3(5) . .
N126 C121 C122 122.7(5) . .
N126 C121 C114 115.7(5) . .
C122 C121 C114 121.7(5) . .
C123 C122 C121 118.5(6) . .
C124 C123 C122 119.4(7) . .
C125 C124 C123 119.2(7) . .
N126 C125 C124 123.3(7) . .
C121 N126 C125 116.9(6) . .
C7 Au4 C7 180.000(1) . 2_656
C8 C7 Au4 177.2(5) . .
C7 C8 C131 176.1(6) . .
C136 C131 C132 115.3(6) . .
C136 C131 C8 122.2(5) . .
C132 C131 C8 122.5(5) . .
N133 C132 C131 124.9(6) . .
C132 N133 C134 117.5(6) . .
N133 C134 C135 122.4(6) . .
N133 C134 C141 116.7(5) . .
C135 C134 C141 120.8(6) . .
C136 C135 C134 118.3(6) . .
C131 C136 C135 121.4(6) . .
N146 C141 C142 121.9(7) . .
N146 C141 C134 117.4(6) . .
C142 C141 C134 120.7(7) . .
C141 C142 C143 118.6(9) . .
C144 C143 C142 118.7(10) . .
C143 C144 C145 119.4(9) . .
N146 C145 C144 122.9(8) . .
C141 N146 C145 118.4(7) . .
C9 Au5 C9 180.000(1) 2_566 .
C10 C9 Au5 177.2(6) . .
C9 C10 C151 169.6(7) . .
C152 C151 C156 115.4(6) . .
C152 C151 C10 125.9(6) . .
C156 C151 C10 118.5(5) . .
C153 C152 C151 120.0(6) . .
C152 C153 C154 120.0(6) . .
N155 C154 C153 120.9(6) . .
N155 C154 C161 115.9(5) . .
C153 C154 C161 123.2(5) . .
C156 N155 C154 118.1(5) . .
N155 C156 C151 125.4(6) . .
N162 C161 C166 122.2(6) . .
N162 C161 C154 117.2(5) . .
C166 C161 C154 120.6(6) . .
C161 N162 C163 116.1(6) . .
N162 C163 C164 125.0(7) . .
C163 C164 C165 118.4(7) . .
C164 C165 C166 118.0(7) . .
C161 C166 C165 120.2(6) . .

loop_
_geom_bond_atom_site_label_1
_geom_bond_atom_site_label_2
_geom_bond_distance
_geom_bond_site_symmetry_2
Au1 P1 2.2964(13) .
Au1 P3 2.3023(13) .
Au1 Au3 3.1938(3) .
Au1 Au2 3.3298(3) .
Au2 C3 2.002(5) .
Au2 P2 2.2864(13) .
Au2 Au3 3.0217(3) .
Au3 C5 2.006(5) .
Au3 P4 2.2866(13) .
P1 C21 1.809(6) .
P1 C11 1.815(5) .
P1 C1 1.828(5) .
P2 C31 1.820(5) .
P2 C41 1.828(5) .
P2 C1 1.829(5) .
P3 C51 1.797(5) .
P3 C61 1.807(5) .
P3 C2 1.821(5) .
P4 C81 1.812(5) .
P4 C71 1.814(5) .
P4 C2 1.824(5) .
C3 C4 1.214(7) .
C4 C91 1.432(7) .
C5 C6 1.199(7) .
C6 C111 1.441(7) .
C11 C16 1.384(7) .
C11 C12 1.389(7) .
C12 C13 1.382(8) .
C13 C14 1.379(8) .
C14 C15 1.373(8) .
C15 C16 1.396(8) .
C21 C26 1.378(7) .
C21 C22 1.395(8) .
C22 C23 1.396(9) .
C23 C24 1.386(9) .
C24 C25 1.374(9) .
C25 C26 1.402(9) .
C31 C32 1.380(7) .
C31 C36 1.394(7) .
C32 C33 1.384(8) .
C33 C34 1.378(8) .
C34 C35 1.378(8) .
C35 C36 1.388(8) .
C41 C46 1.395(6) .
C41 C42 1.397(6) .
C42 C43 1.389(7) .
C43 C44 1.375(7) .
C44 C45 1.380(7) .
C45 C46 1.387(7) .
C51 C52 1.387(7) .
C51 C56 1.395(7) .
C52 C53 1.389(8) .
C53 C54 1.377(8) .
C54 C55 1.383(8) .
C55 C56 1.383(8) .
C61 C66 1.393(7) .
C61 C62 1.393(7) .
C62 C63 1.386(8) .
C63 C64 1.387(8) .
C64 C65 1.370(8) .
C65 C66 1.386(8) .
C71 C76 1.384(7) .
C71 C72 1.398(7) .
C72 C73 1.395(8) .
C73 C74 1.381(8) .
C74 C75 1.383(8) .
C75 C76 1.392(8) .
C81 C82 1.391(7) .
C81 C86 1.395(7) .
C82 C83 1.401(8) .
C83 C84 1.390(8) .
C84 C85 1.370(8) .
C85 C86 1.393(8) .
C91 C92 1.368(9) .
C91 C96 1.375(8) .
C92 C93 1.366(9) .
C93 C94 1.339(9) .
C94 N95 1.344(8) .
C94 C101 1.497(8) .
N95 C96 1.359(8) .
C101 N102 1.343(9) .
C101 C106 1.351(9) .
N102 C103 1.378(10) .
C103 C104 1.322(11) .
C104 C105 1.335(11) .
C105 C106 1.402(11) .
C111 C112 1.391(7) .
C111 C116 1.391(7) .
C112 N113 1.335(7) .
N113 C114 1.341(7) .
C114 C115 1.386(7) .
C114 C121 1.490(7) .
C115 C116 1.387(8) .
C121 N126 1.335(7) .
C121 C122 1.389(8) .
C122 C123 1.377(9) .
C123 C124 1.361(10) .
C124 C125 1.359(10) .
C125 N126 1.358(9) .
Au4 C7 1.988(6) .
Au4 C7 1.988(6) 2_656
C7 C8 1.209(8) .
C8 C131 1.436(8) .
C131 C136 1.376(8) .
C131 C132 1.403(8) .
C132 N133 1.336(8) .
N133 C134 1.338(8) .
C134 C135 1.384(8) .
C134 C141 1.490(9) .
C135 C136 1.382(9) .
C141 N146 1.327(9) .
C141 C142 1.372(11) .
C142 C143 1.414(14) .
C143 C144 1.350(13) .
C144 C145 1.355(11) .
C145 N146 1.354(10) .
Au5 C9 1.996(7) 2_566
Au5 C9 1.996(7) .
C9 C10 1.199(9) .
C10 C151 1.444(9) .
C151 C152 1.389(8) .
C151 C156 1.400(8) .
C152 C153 1.384(9) .
C153 C154 1.393(8) .
C154 N155 1.341(7) .
C154 C161 1.474(8) .
N155 C156 1.333(8) .
C161 N162 1.349(8) .
C161 C166 1.384(8) .
N162 C163 1.351(9) .
C163 C164 1.373(10) .
C164 C165 1.374(10) .
C165 C166 1.391(9) .
